data_7110462
loop_
_publ_author_name
'Allan, David R.'
'Clark, Stewart J.'
'Ibberson, Richard M.'
'Parsons, Simon'
'Pulham, Colin R.'
'Sawyer, Lindsay'

_publ_section_title
;
 The influence of pressure and temperature on the crystal structure of
 acetone
;
_journal_issue 8
_journal_name_full 'Chemical Communications'
_journal_page_first 751
_journal_paper_doi 10.1039/a900558g
_journal_year 1999
_chemical_formula_moiety Me2CO
_chemical_formula_sum 'C3 H6 O'
_chemical_formula_weight 58.08
_chemical_name_systematic
; 
 ? 
;
_space_group_IT_number 63
_symmetry_cell_setting orthorhombic
_symmetry_space_group_name_Hall '-C 2c 2'
_symmetry_space_group_name_H-M 'C m c m'
_atom_sites_solution_hydrogens difmap
_atom_sites_solution_primary direct
_audit_creation_method SHELXL-97
_cell_angle_alpha 90.00
_cell_angle_beta 90.00
_cell_angle_gamma 90.00
_cell_formula_units_Z 4
_cell_length_a 6.1219(11)
_cell_length_b 5.2029(10)
_cell_length_c 10.244(3)
_cell_measurement_reflns_used 25
_cell_measurement_temperature 293(2)
_cell_measurement_theta_max 16.35
_cell_measurement_theta_min 5.12
_cell_volume 326.29(13)
_computing_structure_refinement 'SHELXL-97 (Sheldrick, 1997)'
_computing_structure_solution SIR92
_diffrn_ambient_temperature 293(2)
_diffrn_measured_fraction_theta_full 0.296
_diffrn_measured_fraction_theta_max 0.296
_diffrn_measurement_device_type CAD-4
_diffrn_measurement_method Omega
_diffrn_radiation_monochromator graphite
_diffrn_radiation_source 'fine-focus sealed tube'
_diffrn_radiation_type MoK\a
_diffrn_radiation_wavelength 0.71073
_diffrn_reflns_av_R_equivalents 0.0000
_diffrn_reflns_av_sigmaI/netI 0.1067
_diffrn_reflns_limit_h_max 10
_diffrn_reflns_limit_h_min 0
_diffrn_reflns_limit_k_max 9
_diffrn_reflns_limit_k_min 0
_diffrn_reflns_limit_l_max 4
_diffrn_reflns_limit_l_min 0
_diffrn_reflns_number 158
_diffrn_reflns_theta_full 39.14
_diffrn_reflns_theta_max 39.14
_diffrn_reflns_theta_min 5.14
_exptl_absorpt_coefficient_mu 0.087
_exptl_absorpt_correction_type
;
Analytical correction for the sample, gasket occlusion and cell.
;
_exptl_crystal_colour Colourless
_exptl_crystal_density_diffrn 1.182
_exptl_crystal_density_method 'not measured'
_exptl_crystal_description sphere
_exptl_crystal_F_000 128
_exptl_crystal_size_max 0.2
_exptl_crystal_size_mid 0.2
_exptl_crystal_size_min 0.2
_refine_diff_density_max 0.137
_refine_diff_density_min -0.137
_refine_diff_density_rms 0.039
_refine_ls_extinction_coef 0.008(9)
_refine_ls_extinction_expression Fc^*^=kFc[1+0.001xFc^2^\l^3^/sin(2\q)]^-1/4^
_refine_ls_extinction_method SHELXL
_refine_ls_goodness_of_fit_ref 0.907
_refine_ls_hydrogen_treatment 'Rotating rigid group'
_refine_ls_matrix_type full
_refine_ls_number_parameters 17
_refine_ls_number_reflns 158
_refine_ls_number_restraints 0
_refine_ls_restrained_S_all 0.907
_refine_ls_R_factor_all 0.1670
_refine_ls_R_factor_gt 0.0560
_refine_ls_shift/su_max 0.001
_refine_ls_shift/su_mean 0.000
_refine_ls_structure_factor_coef Fsqd
_refine_ls_weighting_details 'calc w=1/[\s^2^(Fo^2^)+(0.0255P)^2^+0.0000P] where P=(Fo^2^+2Fc^2^)/3'
_refine_ls_weighting_scheme calc
_refine_ls_wR_factor_gt 0.0805
_refine_ls_wR_factor_ref 0.0982
_reflns_number_gt 63
_reflns_number_total 158
_reflns_threshold_expression >2sigma(I)
_cod_data_source_file 900558gsup1.cif
_cod_data_source_block HPCMCM
_cod_depositor_comments
;
The following automatic conversions were performed:
'_atom_site_symetry_multiplicity' tag replaced with
'_atom_site_symmetry_multiplicity'.

Automatic conversion script
Id: cif_correct_tags 1440 2010-10-19 06:21:57Z saulius 

The following automatic conversions were performed:

'_symmetry_cell_setting' value 'Orthorhombic' changed to
'orthorhombic' according to
/home/saulius/struct/CIF-dictionaries/cif_core.dic dictionary named
'cif_core.dic' version 2.4.2 from 2011-04-26.

Automatic conversion script
Id: cif_fix_values 1891 2012-01-12 08:04:46Z andrius 

The following automatic conversions were performed:

'_atom_sites_solution_hydrogens' value 'difference map' was changed
to 'difmap'.

Automatic conversion script
Id: cif_fix_values 6452 2018-10-05 10:23:21Z andrius 
;
_cod_original_sg_symbol_H-M Cmcm
_cod_database_code 7110462

loop_
_symmetry_equiv_pos_as_xyz
'x, y, z'
'-x, -y, z+1/2'
'-x, y, -z+1/2'
'x, -y, -z'
'x+1/2, y+1/2, z'
'-x+1/2, -y+1/2, z+1/2'
'-x+1/2, y+1/2, -z+1/2'
'x+1/2, -y+1/2, -z'
'-x, -y, -z'
'x, y, -z-1/2'
'x, -y, z-1/2'
'-x, y, z'
'-x+1/2, -y+1/2, -z'
'x+1/2, y+1/2, -z-1/2'
'x+1/2, -y+1/2, z-1/2'
'-x+1/2, y+1/2, z'

loop_
_atom_site_label
_atom_site_type_symbol
_atom_site_fract_x
_atom_site_fract_y
_atom_site_fract_z
_atom_site_U_iso_or_equiv
_atom_site_adp_type
_atom_site_occupancy
_atom_site_symmetry_multiplicity
_atom_site_calc_flag
_atom_site_refinement_flags
_atom_site_disorder_assembly
_atom_site_disorder_group
C1 C 1.0000 0.3546(7) 0.2500 0.054(4) Uani 1 4 d S . .
O1 O 1.0000 0.5861(5) 0.2500 0.061(5) Uani 1 4 d S . .
C2 C 1.0000 0.2091(6) 0.1279(7) 0.055(3) Uani 1 2 d S . .
H2A H 0.9146 0.2988 0.0638 0.083 Uiso 0.50 1 calc PR A -1
H2B H 0.9381 0.0421 0.1427 0.083 Uiso 0.50 1 calc PR A -1
H2C H 1.1472 0.1909 0.0970 0.083 Uiso 0.50 1 calc PR A -1

loop_
_atom_site_aniso_label
_atom_site_aniso_U_11
_atom_site_aniso_U_22
_atom_site_aniso_U_33
_atom_site_aniso_U_23
_atom_site_aniso_U_13
_atom_site_aniso_U_12
C1 0.033(3) 0.039(2) 0.091(14) 0.000 0.000 0.000
O1 0.091(3) 0.0513(18) 0.042(15) 0.000 0.000 0.000
C2 0.062(2) 0.0588(16) 0.044(11) 0.003(3) 0.000 0.000

loop_
_atom_type_symbol
_atom_type_description
_atom_type_scat_dispersion_real
_atom_type_scat_dispersion_imag
_atom_type_scat_source
C C 0.0033 0.0016 'International Tables Vol C Tables 4.2.6.8 and 6.1.1.4'
H H 0.0000 0.0000 'International Tables Vol C Tables 4.2.6.8 and 6.1.1.4'
O O 0.0106 0.0060 'International Tables Vol C Tables 4.2.6.8 and 6.1.1.4'

loop_
_geom_angle_atom_site_label_1
_geom_angle_atom_site_label_2
_geom_angle_atom_site_label_3
_geom_angle
_geom_angle_site_symmetry_1
_geom_angle_site_symmetry_3
O1 C1 C2 121.2(2) . 10_556
O1 C1 C2 121.2(2) . .
C2 C1 C2 117.6(4) 10_556 .

loop_
_geom_bond_atom_site_label_1
_geom_bond_atom_site_label_2
_geom_bond_distance
_geom_bond_site_symmetry_2
C1 O1 1.205(5) .
C1 C2 1.462(6) 10_556
C1 C2 1.462(6) .
